data_3500121
loop_
_publ_author_name
'Jos\'e Manuel M\'endez-Arriaga'
'Miguel Quir\'os'

_journal_name_full 'Personal communication to COD'
_journal_year 2022
_chemical_formula_moiety 'C6 H5 Cl N4'
_chemical_formula_sum 'C6 H5 Cl N4'
_chemical_formula_weight 168.59
_chemical_name_systematic 7-chloro-5-methyl-1,2,4-triazolo-[1,5-a]pyrimidine
_space_group_crystal_system monoclinic
_space_group_IT_number 14
_space_group_name_Hall '-P 2ybc'
_space_group_name_H-M_alt 'P 1 21/c 1'
_atom_sites_solution_hydrogens geom
_atom_sites_solution_primary direct
_atom_sites_solution_secondary difmap
_audit_creation_method SHELXL-2019/2
_cell_angle_alpha 90
_cell_angle_beta 91.318(3)
_cell_angle_gamma 90
_cell_formula_units_Z 4
_cell_length_a 8.3768(5)
_cell_length_b 12.0691(8)
_cell_length_c 6.8173(4)
_cell_measurement_reflns_used 3498
_cell_measurement_temperature 100(2)
_cell_measurement_theta_max 72.212
_cell_measurement_theta_min 3.663
_cell_volume 689.05(7)
_computing_structure_refinement 'SHELXL-2019/2 (Sheldrick, 2019)'
_computing_structure_solution 'ShelXS (Sheldrick, 2008)'
_diffrn_ambient_temperature 100(2)
_diffrn_measured_fraction_theta_full 0.898
_diffrn_measured_fraction_theta_max 0.852
_diffrn_measurement_device_type 'Bruker APEX-II CCD'
_diffrn_measurement_method '\f and \w scans'
_diffrn_radiation_type CuK\a
_diffrn_radiation_wavelength 1.54184
_diffrn_reflns_av_R_equivalents 0.0342
_diffrn_reflns_av_unetI/netI 0.0291
_diffrn_reflns_Laue_measured_fraction_full 0.898
_diffrn_reflns_Laue_measured_fraction_max 0.852
_diffrn_reflns_limit_h_max 7
_diffrn_reflns_limit_h_min -10
_diffrn_reflns_limit_k_max 12
_diffrn_reflns_limit_k_min -12
_diffrn_reflns_limit_l_max 7
_diffrn_reflns_limit_l_min -6
_diffrn_reflns_number 3921
_diffrn_reflns_point_group_measured_fraction_full 0.898
_diffrn_reflns_point_group_measured_fraction_max 0.852
_diffrn_reflns_theta_full 67.684
_diffrn_reflns_theta_max 72.256
_diffrn_reflns_theta_min 5.282
_exptl_absorpt_coefficient_mu 4.339
_exptl_crystal_density_diffrn 1.625
_exptl_crystal_F_000 344
_geom_special_details
;
 All esds (except the esd in the dihedral angle between two l.s. planes)
 are estimated using the full covariance matrix.  The cell esds are taken
 into account individually in the estimation of esds in distances, angles
 and torsion angles; correlations between esds in cell parameters are only
 used when they are defined by crystal symmetry.  An approximate (isotropic)
 treatment of cell esds is used for estimating esds involving l.s. planes.
;
_refine_diff_density_max 0.355
_refine_diff_density_min -0.354
_refine_diff_density_rms 0.137
_refine_ls_extinction_coef .
_refine_ls_extinction_method none
_refine_ls_goodness_of_fit_ref 1.102
_refine_ls_hydrogen_treatment constr
_refine_ls_matrix_type full
_refine_ls_number_parameters 101
_refine_ls_number_reflns 1159
_refine_ls_number_restraints 0
_refine_ls_restrained_S_all 1.102
_refine_ls_R_factor_all 0.0373
_refine_ls_R_factor_gt 0.0363
_refine_ls_shift/su_max 0.000
_refine_ls_shift/su_mean 0.000
_refine_ls_structure_factor_coef Fsqd
_refine_ls_weighting_details 'w=1/[\s^2^(Fo^2^)+(0.0600P)^2^+0.2000P] where P=(Fo^2^+2Fc^2^)/3'
_refine_ls_weighting_scheme calc
_refine_ls_wR_factor_gt 0.0900
_refine_ls_wR_factor_ref 0.0909
_reflns_Friedel_coverage 0.000
_reflns_Friedel_fraction_full .
_reflns_Friedel_fraction_max .
_reflns_number_gt 1111
_reflns_number_total 1159
_reflns_special_details
;
 Reflections were merged by SHELXL according to the crystal
 class for the calculation of statistics and refinement.

 _reflns_Friedel_fraction is defined as the number of unique
 Friedel pairs measured divided by the number that would be
 possible theoretically, ignoring centric projections and
 systematic absences.
;
_reflns_threshold_expression 'I > 2\s(I)'
_cod_data_source_file clmtp.cif
_cod_data_source_block clmtp
_cod_original_sg_symbol_H-M 'P 21/c'
_cod_database_code 3500121
_shelx_shelxl_version_number 2019/2
_shelx_space_group_comment
;
The symmetry employed for this shelxl refinement is uniquely defined
by the following loop, which should always be used as a source of
symmetry information in preference to the above space-group names.
They are only intended as comments.
;

loop_
_space_group_symop_operation_xyz
'x, y, z'
'-x, y+1/2, -z+1/2'
'-x, -y, -z'
'x, -y-1/2, z-1/2'

loop_
_atom_site_label
_atom_site_type_symbol
_atom_site_fract_x
_atom_site_fract_y
_atom_site_fract_z
_atom_site_U_iso_or_equiv
_atom_site_adp_type
_atom_site_occupancy
_atom_site_site_symmetry_order
_atom_site_calc_flag
_atom_site_refinement_flags_posn
_atom_site_refinement_flags_adp
_atom_site_refinement_flags_occupancy
_atom_site_disorder_assembly
_atom_site_disorder_group
N1 N 0.40796(16) 0.29270(12) 0.4179(2) 0.0190(3) Uani 1 1 d . . . . .
C2 C 0.3953(2) 0.18343(15) 0.4071(2) 0.0199(4) Uani 1 1 d . . . . .
H2 H 0.482054 0.136644 0.444219 0.024 Uiso 1 1 d R U . . .
N3 N 0.25452(16) 0.14073(12) 0.3412(2) 0.0193(3) Uani 1 1 d . . . . .
C3A C 0.16816(19) 0.23145(14) 0.3052(2) 0.0161(4) Uani 1 1 d . . . . .
N4 N 0.01734(16) 0.23841(12) 0.2343(2) 0.0174(3) Uani 1 1 d . . . . .
C5 C -0.04282(19) 0.33930(14) 0.2143(2) 0.0178(4) Uani 1 1 d . . . . .
C51 C -0.20969(19) 0.34911(15) 0.1308(3) 0.0216(4) Uani 1 1 d . . . . .
H51 H -0.280012 0.298044 0.199750 0.032 Uiso 1 1 d R U . . .
H52 H -0.210146 0.330461 -0.009098 0.032 Uiso 1 1 d R U . . .
H53 H -0.247819 0.425233 0.147362 0.032 Uiso 1 1 d R U . . .
C6 C 0.04435(19) 0.43707(14) 0.2634(2) 0.0186(4) Uani 1 1 d . . . . .
H6 H -0.003854 0.507911 0.248483 0.022 Uiso 1 1 d R U . . .
C7 C 0.19763(19) 0.42774(14) 0.3319(2) 0.0179(4) Uani 1 1 d . . . . .
Cl7 Cl 0.31969(5) 0.53575(3) 0.39415(6) 0.0230(2) Uani 1 1 d . . . . .
N8 N 0.25961(15) 0.32407(12) 0.35124(19) 0.0156(3) Uani 1 1 d . . . . .

loop_
_atom_site_aniso_label
_atom_site_aniso_U_11
_atom_site_aniso_U_22
_atom_site_aniso_U_33
_atom_site_aniso_U_23
_atom_site_aniso_U_13
_atom_site_aniso_U_12
N1 0.0150(7) 0.0245(9) 0.0173(7) 0.0004(5) -0.0011(5) 0.0024(6)
C2 0.0194(8) 0.0224(10) 0.0179(8) 0.0001(7) 0.0011(6) 0.0033(7)
N3 0.0201(7) 0.0185(8) 0.0192(8) 0.0004(5) 0.0009(6) 0.0010(5)
C3A 0.0183(8) 0.0174(9) 0.0128(8) -0.0009(6) 0.0031(6) -0.0019(6)
N4 0.0168(7) 0.0203(8) 0.0152(7) -0.0008(5) 0.0010(5) -0.0018(5)
C5 0.0187(8) 0.0220(10) 0.0128(8) 0.0004(6) 0.0027(6) 0.0016(7)
C51 0.0180(8) 0.0241(10) 0.0225(9) -0.0026(6) -0.0034(7) 0.0001(7)
C6 0.0204(9) 0.0171(9) 0.0184(9) -0.0001(6) 0.0018(7) 0.0009(7)
C7 0.0201(8) 0.0183(9) 0.0152(8) 0.0004(6) 0.0019(6) -0.0009(7)
Cl7 0.0222(3) 0.0186(3) 0.0280(3) -0.00058(14) -0.0039(2) -0.00495(14)
N8 0.0140(7) 0.0185(8) 0.0142(7) 0.0000(5) 0.0002(5) -0.0004(5)

loop_
_atom_type_symbol
_atom_type_description
_atom_type_scat_dispersion_real
_atom_type_scat_dispersion_imag
_atom_type_scat_source
C C 0.0181 0.0091 'International Tables Vol C Tables 4.2.6.8 and 6.1.1.4'
H H 0.0000 0.0000 'International Tables Vol C Tables 4.2.6.8 and 6.1.1.4'
N N 0.0311 0.0180 'International Tables Vol C Tables 4.2.6.8 and 6.1.1.4'
Cl Cl 0.3639 0.7018 'International Tables Vol C Tables 4.2.6.8 and 6.1.1.4'

loop_
_geom_angle_atom_site_label_1
_geom_angle_atom_site_label_2
_geom_angle_atom_site_label_3
_geom_angle
_geom_angle_site_symmetry_1
_geom_angle_site_symmetry_3
C2 N1 N8 100.73(13) . .
N1 C2 N3 117.73(15) . .
N1 C2 H2 121.1 . .
N3 C2 H2 121.1 . .
C3A N3 C2 102.33(14) . .
N3 C3A N4 128.27(15) . .
N3 C3A N8 109.02(14) . .
N4 C3A N8 122.71(14) . .
C5 N4 C3A 116.55(14) . .
N4 C5 C6 123.11(15) . .
N4 C5 C51 117.42(14) . .
C6 C5 C51 119.45(14) . .
C5 C51 H51 109.5 . .
C5 C51 H52 109.5 . .
H51 C51 H52 109.5 . .
C5 C51 H53 109.5 . .
H51 C51 H53 109.5 . .
H52 C51 H53 109.5 . .
C7 C6 C5 119.14(15) . .
C7 C6 H6 120.4 . .
C5 C6 H6 120.4 . .
N8 C7 C6 117.68(15) . .
N8 C7 Cl7 117.01(12) . .
C6 C7 Cl7 125.32(14) . .
C7 N8 N1 128.99(14) . .
C7 N8 C3A 120.79(14) . .
N1 N8 C3A 110.20(13) . .

loop_
_geom_bond_atom_site_label_1
_geom_bond_atom_site_label_2
_geom_bond_distance
_geom_bond_site_symmetry_2
N1 C2 1.325(2) .
N1 N8 1.367(2) .
C2 N3 1.354(2) .
C2 H2 0.9500 .
N3 C3A 1.332(2) .
C3A N4 1.345(2) .
C3A N8 1.387(2) .
N4 C5 1.324(2) .
C5 C6 1.423(2) .
C5 C51 1.502(2) .
C51 H51 0.9800 .
C51 H52 0.9800 .
C51 H53 0.9800 .
C6 C7 1.361(2) .
C6 H6 0.9500 .
C7 N8 1.360(2) .
C7 Cl7 1.7044(17) .

_cod_database_fobs_code 3500121
